data_4082050
loop_
_publ_author_name
'Ruiz-Botella, Sheila'
'Guisado-Barrios, Gregorio'
'Mata, Jos\'e A.'
'Peris, Eduardo'

_publ_section_title
;
 Coordination Singularities of a Bis(p-xylyl)bis(benzimidazolylidene)
 Ligand and the Bis-iridium and -rhodium-Related Complexes
;
_journal_issue 21
_journal_name_full Organometallics
_journal_page_first 6613
_journal_paper_doi 10.1021/om400950d
_journal_volume 32
_journal_year 2013
_chemical_formula_moiety '2(Cl), C30 H26 N4, 3(H2 O), 7(O)'
_chemical_formula_sum 'C30 H44 Cl2 N4 O10'
_chemical_formula_weight 691.59
_chemical_name_systematic
;
 ? 
;
_space_group_crystal_system monoclinic
_space_group_IT_number 15
_space_group_name_Hall '-I 2yc'
_space_group_name_H-M_alt 'I 1 2/c 1'
_symmetry_space_group_name_Hall '-I 2yc'
_symmetry_space_group_name_H-M 'I 1 2/c 1'
_atom_sites_solution_hydrogens geom
_atom_sites_solution_primary direct
_atom_sites_solution_secondary difmap
_audit_creation_date 2013-10-08
_audit_creation_method
;
  Olex2 1.2-alpha
  (compiled Apr 23 2013 17:59:47, GUI svn.r4466)
;
_cell_angle_alpha 90.00
_cell_angle_beta 93.1009(17)
_cell_angle_gamma 90.00
_cell_formula_units_Z 4
_cell_length_a 16.6444(3)
_cell_length_b 9.93793(18)
_cell_length_c 21.1486(4)
_cell_measurement_reflns_used 7943
_cell_measurement_temperature 200.00(10)
_cell_measurement_theta_max 72.7360
_cell_measurement_theta_min 3.2670
_cell_volume 3493.09(11)
_computing_cell_refinement
;
CrysAlisPro, Agilent Technologies,
Version 1.171.36.24 (release 03-12-2012 CrysAlis171 .NET)
(compiled Dec  3 2012,18:21:49)
;
_computing_data_collection
;
CrysAlisPro, Agilent Technologies,
Version 1.171.36.24 (release 03-12-2012 CrysAlis171 .NET)
(compiled Dec  3 2012,18:21:49)
;
_computing_data_reduction
;
CrysAlisPro, Agilent Technologies,
Version 1.171.36.24 (release 03-12-2012 CrysAlis171 .NET)
(compiled Dec  3 2012,18:21:49)
;
_computing_molecular_graphics
;
O. V. Dolomanov, L. J. Bourhis, R. J. Gildea, J. A. K. Howard and H. Puschmann,
OLEX2: a complete structure solution, refinement and analysis program.
J. Appl. Cryst. (2009). 42, 339-341.
;
_computing_publication_material
;
O. V. Dolomanov, L. J. Bourhis, R. J. Gildea, J. A. K. Howard and H. Puschmann,
OLEX2: a complete structure solution, refinement and analysis program.
J. Appl. Cryst. (2009). 42, 339-341.
;
_computing_structure_refinement
;
SHELX, G.M. Sheldrick, Acta Cryst.
(2008). A64, 112-122
;
_computing_structure_solution 'SHELXS-97 (Sheldrick, 1990)'
_diffrn_ambient_temperature 200.00(10)
_diffrn_detector_area_resol_mean 10.4051
_diffrn_measured_fraction_theta_full 0.9994
_diffrn_measured_fraction_theta_max 0.9864
_diffrn_measurement_details
;
  1 omega  -78.00   25.00   1.0000    2.0000
omega____ theta____ kappa____ phi______ frames
    -      -37.6057   93.0000   89.0000 103

  2 omega  -94.00   -2.00   1.0000    2.0000
omega____ theta____ kappa____ phi______ frames
    -      -37.6057  -77.0000  -90.0000 92

  3 omega  -33.00    3.00   1.0000    2.0000
omega____ theta____ kappa____ phi______ frames
    -      -68.5000   30.0000  -90.0000 36

  4 omega  -23.00   12.00   1.0000    2.0000
omega____ theta____ kappa____ phi______ frames
    -      -68.5000   30.0000   60.0000 35

  5 omega   55.00   84.00   1.0000    2.0000
omega____ theta____ kappa____ phi______ frames
    -      108.3308  -30.0000   30.0000 29

  6 omega   72.00  178.00   1.0000    2.0000
omega____ theta____ kappa____ phi______ frames
    -      108.3308   30.0000 -180.0000 106

  7 omega   38.00  103.00   1.0000    2.0000
omega____ theta____ kappa____ phi______ frames
    -      108.3308 -111.0000   60.0000 65

  8 omega   30.00   87.00   1.0000    2.0000
omega____ theta____ kappa____ phi______ frames
    -      108.3308  -30.0000 -180.0000 57

  9 omega   32.00   84.00   1.0000    2.0000
omega____ theta____ kappa____ phi______ frames
    -      108.3308 -111.0000 -120.0000 52

 10 omega   65.00  109.00   1.0000    2.0000
omega____ theta____ kappa____ phi______ frames
    -      108.3308  -94.0000  -90.0000 44

 11 omega   24.00  135.00   1.0000    2.0000
omega____ theta____ kappa____ phi______ frames
    -      108.3308  -77.0000   60.0000 111

 12 omega -116.00   -5.00   1.0000    2.0000
omega____ theta____ kappa____ phi______ frames
    -      -37.6057  -57.0000   90.0000 111

 13 omega -122.00   -2.00   1.0000    2.0000
omega____ theta____ kappa____ phi______ frames
    -      -37.6057  -77.0000    0.0000 120

 14 omega -153.00  -32.00   1.0000    2.0000
omega____ theta____ kappa____ phi______ frames
    -      -68.5000  -77.0000 -150.0000 121

 15 omega   70.00  178.00   1.0000    2.0000
omega____ theta____ kappa____ phi______ frames
    -      108.3308   30.0000  -30.0000 108

 16 omega   77.00  178.00   1.0000    2.0000
omega____ theta____ kappa____ phi______ frames
    -      108.3308   45.0000 -120.0000 101

 17 omega   75.00  178.00   1.0000    2.0000
omega____ theta____ kappa____ phi______ frames
    -      108.3308   61.0000   30.0000 103

 18 omega   27.00  115.00   1.0000    2.0000
omega____ theta____ kappa____ phi______ frames
    -      108.3308 -111.0000 -180.0000 88

 19 omega   75.00  178.00   1.0000    2.0000
omega____ theta____ kappa____ phi______ frames
    -      108.3308   61.0000   90.0000 103

 20 omega -122.00   -2.00   1.0000    2.0000
omega____ theta____ kappa____ phi______ frames
    -      -37.6057  -77.0000 -120.0000 120

 21 omega   57.00   87.00   1.0000    2.0000
omega____ theta____ kappa____ phi______ frames
    -       37.6057  178.0000    0.0000 30
;
_diffrn_measurement_device_type 'SuperNova, Dual, Cu at zero, Atlas'
_diffrn_measurement_method '\w scans'
_diffrn_orient_matrix_UB_11 0.0138085000
_diffrn_orient_matrix_UB_12 0.0934196000
_diffrn_orient_matrix_UB_13 -0.0565175000
_diffrn_orient_matrix_UB_21 0.0333187000
_diffrn_orient_matrix_UB_22 -0.1195926000
_diffrn_orient_matrix_UB_23 -0.0368350000
_diffrn_orient_matrix_UB_31 -0.0853802000
_diffrn_orient_matrix_UB_32 -0.0315840000
_diffrn_orient_matrix_UB_33 -0.0277998000
_diffrn_radiation_monochromator mirror
_diffrn_radiation_type 'Cu K\a'
_diffrn_radiation_wavelength 1.5418
_diffrn_reflns_av_R_equivalents 0.0412
_diffrn_reflns_av_unetI/netI 0.0236
_diffrn_reflns_limit_h_max 17
_diffrn_reflns_limit_h_min -20
_diffrn_reflns_limit_k_max 12
_diffrn_reflns_limit_k_min -12
_diffrn_reflns_limit_l_max 26
_diffrn_reflns_limit_l_min -25
_diffrn_reflns_number 16163
_diffrn_reflns_theta_full 72.65
_diffrn_reflns_theta_max 72.65
_diffrn_reflns_theta_min 4.19
_diffrn_source 'SuperNova (Cu) X-ray Source'
_exptl_absorpt_coefficient_mu 2.169
_exptl_absorpt_correction_T_max 1.00000
_exptl_absorpt_correction_T_min 0.63627
_exptl_absorpt_correction_type multi-scan
_exptl_absorpt_process_details
;
CrysAlisPro, Agilent Technologies,
Version 1.171.36.24 (release 03-12-2012 CrysAlis171 .NET)
(compiled Dec  3 2012,18:21:49)
Empirical absorption correction using spherical harmonics,
 implemented in SCALE3 ABSPACK scaling algorithm.
;
_exptl_crystal_colour
;
;
_exptl_crystal_colour_lustre clear
_exptl_crystal_colour_modifier whitish
_exptl_crystal_colour_primary white
_exptl_crystal_density_diffrn 1.315
_exptl_crystal_density_method 'not measured'
_exptl_crystal_description prism
_exptl_crystal_F_000 1464
_exptl_crystal_size_max 0.13
_exptl_crystal_size_mid 0.11
_exptl_crystal_size_min 0.08
_refine_diff_density_max 0.446
_refine_diff_density_min -0.542
_refine_diff_density_rms 0.072
_refine_ls_extinction_method none
_refine_ls_goodness_of_fit_ref 1.054
_refine_ls_hydrogen_treatment mixed
_refine_ls_matrix_type full
_refine_ls_number_parameters 215
_refine_ls_number_reflns 3423
_refine_ls_number_restraints 0
_refine_ls_restrained_S_all 1.054
_refine_ls_R_factor_all 0.0603
_refine_ls_R_factor_gt 0.0543
_refine_ls_shift/su_max 0.000
_refine_ls_shift/su_mean 0.000
_refine_ls_structure_factor_coef Fsqd
_refine_ls_weighting_details 'calc w=1/[\s^2^(Fo^2^)+(0.1339P)^2^+1.0872P] where P=(Fo^2^+2Fc^2^)/3'
_refine_ls_weighting_scheme calc
_refine_ls_wR_factor_gt 0.1731
_refine_ls_wR_factor_ref 0.1868
_reflns_number_gt 2966
_reflns_number_total 3423
_reflns_threshold_expression >2sigma(I)
_cod_data_source_file om400950d_si_002.cif
_cod_data_source_block Compound_1
_cod_original_cell_volume 3493.10(11)
_cod_database_code 4082050
_chemical_oxdiff_formula 'C30 H26 N4 Cl2'
_reflns_odcompleteness_completeness 99.94
_reflns_odcompleteness_iscentric 1
_reflns_odcompleteness_theta 66.97
_olex2_refinement_description
;
1. Fixed Uiso
 At 1.2 times of:
  All C(H) groups, All C(H,H) groups
 At 1.5 times of:
  All O(H,H) groups
2. Others
 Fixed Sof: H23A(0.5) H23B(0.5)
3.a Free rotating group:
 O20(H20A,H20B), O23(H23A,H23B)
3.b Secondary CH2 refined with riding coordinates:
 C17(H17A,H17B), C10(H10A,H10B)
3.c Aromatic/amide H refined with riding coordinates:
 C1(H1), C12(H12), C15(H15), C13(H13), C8(H8), C16(H16), C6(H6), C9(H9), C7(H7)
;

loop_
_space_group_symop_id
_space_group_symop_operation_xyz
1 'x, y, z'
2 '-x, y, -z+1/2'
3 'x+1/2, y+1/2, z+1/2'
4 '-x+1/2, y+1/2, -z+1'
5 '-x, -y, -z'
6 'x, -y, z-1/2'
7 '-x+1/2, -y+1/2, -z+1/2'
8 'x+1/2, -y+1/2, z'

loop_
_atom_site_label
_atom_site_type_symbol
_atom_site_fract_x
_atom_site_fract_y
_atom_site_fract_z
_atom_site_U_iso_or_equiv
_atom_site_adp_type
_atom_site_occupancy
_atom_site_symmetry_multiplicity
_atom_site_calc_flag
_atom_site_refinement_flags
Cl18 Cl 0.25311(3) 0.26774(6) 0.36998(2) 0.0565(2) Uani 1 1 d .
N2 N 0.55827(11) 0.65795(19) 0.41283(9) 0.0522(4) Uani 1 1 d .
N5 N 0.42693(11) 0.66303(19) 0.40376(9) 0.0521(4) Uani 1 1 d .
C3 C 0.53206(14) 0.6678(2) 0.47392(11) 0.0519(5) Uani 1 1 d .
C11 C 0.34262(13) 0.6687(2) 0.30463(11) 0.0529(5) Uani 1 1 d .
C14 C 0.34814(12) 0.6633(2) 0.17336(10) 0.0519(5) Uani 1 1 d .
C4 C 0.44834(14) 0.6711(2) 0.46812(11) 0.0519(5) Uani 1 1 d .
C1 C 0.49433(13) 0.6555(2) 0.37250(11) 0.0530(5) Uani 1 1 d .
H1 H 0.4963 0.6493 0.3278 0.064 Uiso 1 1 calc R
C12 C 0.35640(14) 0.7864(2) 0.27132(12) 0.0558(5) Uani 1 1 d .
H12 H 0.3638 0.8689 0.2935 0.067 Uiso 1 1 calc R
C17 C 0.35618(13) 0.6591(3) 0.10300(11) 0.0578(5) Uani 1 1 d .
H17A H 0.3291 0.5776 0.0854 0.069 Uiso 1 1 calc R
H17B H 0.3292 0.7387 0.0833 0.069 Uiso 1 1 calc R
C15 C 0.33226(15) 0.5479(2) 0.20648(12) 0.0599(6) Uani 1 1 d .
H15 H 0.3232 0.4658 0.1842 0.072 Uiso 1 1 calc R
C13 C 0.35933(15) 0.7839(2) 0.20636(12) 0.0559(5) Uani 1 1 d .
H13 H 0.3690 0.8646 0.1840 0.067 Uiso 1 1 calc R
C8 C 0.44420(16) 0.6869(3) 0.57870(12) 0.0615(6) Uani 1 1 d .
H8 H 0.4151 0.6931 0.6160 0.074 Uiso 1 1 calc R
C16 C 0.32935(15) 0.5500(2) 0.27184(12) 0.0605(6) Uani 1 1 d .
H16 H 0.3182 0.4697 0.2941 0.073 Uiso 1 1 calc R
C6 C 0.57415(15) 0.6735(2) 0.53212(11) 0.0570(5) Uani 1 1 d .
H6 H 0.6313 0.6705 0.5358 0.068 Uiso 1 1 calc R
C10 C 0.34353(14) 0.6699(3) 0.37589(11) 0.0591(6) Uani 1 1 d .
H10A H 0.3175 0.7531 0.3903 0.071 Uiso 1 1 calc R
H10B H 0.3125 0.5921 0.3907 0.071 Uiso 1 1 calc R
C9 C 0.40248(15) 0.6815(2) 0.52110(11) 0.0580(5) Uani 1 1 d .
H9 H 0.3454 0.6846 0.5175 0.070 Uiso 1 1 calc R
C7 C 0.52848(16) 0.6836(3) 0.58435(12) 0.0613(6) Uani 1 1 d .
H7 H 0.5548 0.6886 0.6253 0.074 Uiso 1 1 calc R
O20 O 0.36469(13) 0.2028(3) 0.25306(11) 0.0822(6) Uani 1 1 d G
H20A H 0.3351 0.2094 0.2844 0.123 Uiso 1 1 d G
H20B H 0.3354 0.2041 0.2189 0.123 Uiso 1 1 d G
O23 O 0.5000 1.0437(3) 0.2500 0.0698(6) Uani 1 2 d SG
H23A H 0.4647 1.1037 0.2556 0.105 Uiso 0.50 1 d PG
H23B H 0.5032 1.0295 0.2106 0.105 Uiso 0.50 1 d PG
O22 O 0.49678(13) 0.9624(2) 0.38215(10) 0.0761(5) Uani 1 1 d .
O21 O 0.34203(13) 0.9958(2) 0.42865(10) 0.0763(5) Uani 1 1 d .
O19 O 0.15603(14) 0.5122(2) 0.43862(10) 0.0777(5) Uani 1 1 d .
O24 O 0.5000 0.4202(5) 0.2500 0.1211(14) Uani 1 2 d S

loop_
_atom_site_aniso_label
_atom_site_aniso_U_11
_atom_site_aniso_U_22
_atom_site_aniso_U_33
_atom_site_aniso_U_23
_atom_site_aniso_U_13
_atom_site_aniso_U_12
Cl18 0.0512(4) 0.0662(4) 0.0518(3) 0.0005(2) 0.0007(2) -0.0042(2)
N2 0.0475(9) 0.0577(9) 0.0513(10) 0.0021(7) 0.0023(7) -0.0012(7)
N5 0.0473(9) 0.0584(10) 0.0505(10) 0.0013(7) 0.0035(8) -0.0005(7)
C3 0.0534(11) 0.0503(10) 0.0519(11) -0.0006(8) 0.0025(9) -0.0004(8)
C11 0.0411(10) 0.0606(12) 0.0570(12) 0.0000(9) 0.0027(9) 0.0008(8)
C14 0.0407(10) 0.0609(12) 0.0540(12) -0.0006(9) 0.0014(9) 0.0012(8)
C4 0.0541(12) 0.0488(10) 0.0529(12) 0.0010(8) 0.0035(9) 0.0005(8)
C1 0.0478(11) 0.0606(12) 0.0504(11) 0.0011(9) 0.0017(9) -0.0003(9)
C12 0.0502(12) 0.0580(12) 0.0590(13) -0.0047(9) 0.0014(10) -0.0027(9)
C17 0.0448(11) 0.0720(14) 0.0563(12) -0.0025(10) 0.0007(9) -0.0008(9)
C15 0.0609(13) 0.0571(12) 0.0621(14) -0.0058(10) 0.0054(10) -0.0024(10)
C13 0.0530(12) 0.0560(12) 0.0584(13) 0.0038(9) 0.0016(10) -0.0029(9)
C8 0.0684(15) 0.0646(13) 0.0521(12) -0.0035(10) 0.0095(11) 0.0012(11)
C16 0.0627(13) 0.0579(12) 0.0613(13) 0.0030(10) 0.0077(11) -0.0020(10)
C6 0.0555(12) 0.0596(12) 0.0556(12) -0.0015(9) -0.0009(10) -0.0011(9)
C10 0.0456(11) 0.0744(14) 0.0574(13) 0.0001(10) 0.0041(9) -0.0005(10)
C9 0.0575(13) 0.0590(12) 0.0581(13) -0.0002(9) 0.0089(10) 0.0007(10)
C7 0.0689(15) 0.0642(13) 0.0504(12) -0.0020(10) 0.0002(11) -0.0009(11)
O20 0.0660(11) 0.1125(16) 0.0677(12) -0.0049(12) 0.0007(9) 0.0207(11)
O23 0.0642(15) 0.0711(15) 0.0742(16) 0.000 0.0042(13) 0.000
O22 0.0799(13) 0.0713(11) 0.0771(12) 0.0009(9) 0.0049(10) -0.0001(9)
O21 0.0832(13) 0.0730(12) 0.0728(12) 0.0008(9) 0.0044(10) -0.0040(9)
O19 0.0862(13) 0.0720(11) 0.0745(12) 0.0021(9) 0.0023(10) -0.0016(10)
O24 0.090(2) 0.144(4) 0.129(3) 0.000 0.006(2) 0.000

loop_
_atom_type_symbol
_atom_type_description
_atom_type_scat_dispersion_real
_atom_type_scat_dispersion_imag
_atom_type_scat_source
C C 0.0181 0.0091 'International Tables Vol C Tables 4.2.6.8 and 6.1.1.4'
H H 0.0000 0.0000 'International Tables Vol C Tables 4.2.6.8 and 6.1.1.4'
Cl Cl 0.3639 0.7018 'International Tables Vol C Tables 4.2.6.8 and 6.1.1.4'
N N 0.0311 0.0180 'International Tables Vol C Tables 4.2.6.8 and 6.1.1.4'
O O 0.0492 0.0322 'International Tables Vol C Tables 4.2.6.8 and 6.1.1.4'

loop_
_geom_angle_atom_site_label_1
_geom_angle_atom_site_label_2
_geom_angle_atom_site_label_3
_geom_angle
_geom_angle_site_symmetry_1
_geom_angle_site_symmetry_3
C3 N2 C17 124.34(19) . 2_655
C1 N2 C3 108.52(19) . .
C1 N2 C17 127.03(19) . 2_655
C4 N5 C10 124.91(18) . .
C1 N5 C4 108.08(18) . .
C1 N5 C10 126.92(19) . .
N2 C3 C4 106.4(2) . .
C6 C3 N2 131.3(2) . .
C6 C3 C4 122.2(2) . .
C12 C11 C10 120.5(2) . .
C16 C11 C12 119.4(2) . .
C16 C11 C10 120.1(2) . .
C15 C14 C17 120.7(2) . .
C15 C14 C13 119.0(2) . .
C13 C14 C17 120.2(2) . .
N5 C4 C3 106.68(19) . .
N5 C4 C9 132.0(2) . .
C3 C4 C9 121.3(2) . .
N2 C1 N5 110.29(19) . .
C13 C12 C11 120.4(2) . .
N2 C17 C14 111.27(18) 2_655 .
C14 C15 C16 120.9(2) . .
C12 C13 C14 120.2(2) . .
C9 C8 C7 122.1(2) . .
C11 C16 C15 120.0(2) . .
C7 C6 C3 116.2(2) . .
N5 C10 C11 110.89(18) . .
C8 C9 C4 116.4(2) . .
C6 C7 C8 121.7(2) . .

loop_
_geom_bond_atom_site_label_1
_geom_bond_atom_site_label_2
_geom_bond_distance
_geom_bond_site_symmetry_2
N2 C3 1.389(3) .
N2 C1 1.328(3) .
N2 C17 1.480(3) 2_655
N5 C4 1.391(3) .
N5 C1 1.335(3) .
N5 C10 1.480(3) .
C3 C4 1.393(3) .
C3 C6 1.384(3) .
C11 C12 1.391(3) .
C11 C16 1.380(3) .
C11 C10 1.506(3) .
C14 C17 1.502(3) .
C14 C15 1.376(3) .
C14 C13 1.394(3) .
C4 C9 1.393(3) .
C12 C13 1.377(3) .
C17 N2 1.480(3) 2_655
C15 C16 1.386(4) .
C8 C9 1.370(4) .
C8 C7 1.402(4) .
C6 C7 1.378(3) .
